data_2210881
loop_
_publ_author_name
'Ze-Bao Zheng'
'Ren-Tao Wu'
'Ji-Kun Li'
'Yi-Feng Sun'

_publ_section_title
;
 <i>N</i>'-[4-(Quinolin-8-yloxy)butanoyl]benzohydrazide sesquihydrate
;
_journal_coeditor_code BI2074
_journal_issue 11
_journal_name_full 'Acta Crystallographica Section E'
_journal_page_first o4882
_journal_page_last o4883
_journal_paper_doi 10.1107/S1600536806040530
_journal_volume 62
_journal_year 2006
_chemical_formula_moiety 'C20 H19 N3 O3 , 1.5H2 O'
_chemical_formula_sum 'C20 H22 N3 O4.5'
_chemical_formula_weight 376.40
_chemical_melting_point 353
_chemical_name_systematic
;
 Bis{<i>N'</i>-[4-(quinolin-8-yloxy)butanoyl]benzohydrazide} trihydrate
;
_space_group_IT_number 14
_symmetry_cell_setting monoclinic
_symmetry_space_group_name_Hall '-P 2ybc'
_symmetry_space_group_name_H-M 'P 1 21/c 1'
_atom_sites_solution_hydrogens geom
_atom_sites_solution_primary direct
_atom_sites_solution_secondary difmap
_cell_angle_alpha 90.00
_cell_angle_beta 93.925(2)
_cell_angle_gamma 90.00
_cell_formula_units_Z 8
_cell_length_a 16.0667(11)
_cell_length_b 11.8316(9)
_cell_length_c 20.2620(14)
_cell_measurement_reflns_used 5531
_cell_measurement_temperature 293(2)
_cell_measurement_theta_max 26.90
_cell_measurement_theta_min 2.455
_cell_volume 3842.7(5)
_computing_cell_refinement 'SAINT (Siemens, 1996)'
_computing_data_collection 'SMART (Siemens, 1996)'
_computing_data_reduction SAINT
_computing_molecular_graphics 'SHELXTL (Sheldrick, 1997<i>b</i>)'
_computing_publication_material SHELXTL
_computing_structure_refinement 'SHELXL97 (Sheldrick, 1997<i>a</i>)'
_computing_structure_solution 'SHELXS97 (Sheldrick, 1997<i>a</i>)'
_diffrn_ambient_temperature 293(2)
_diffrn_measured_fraction_theta_full 1.000
_diffrn_measured_fraction_theta_max 1.000
_diffrn_measurement_device_type 'Bruker SMART CCD'
_diffrn_measurement_method '\f and \w scans'
_diffrn_radiation_monochromator graphite
_diffrn_radiation_source 'fine-focus sealed tube'
_diffrn_radiation_type MoK\a
_diffrn_radiation_wavelength 0.71073
_diffrn_reflns_av_R_equivalents 0.0255
_diffrn_reflns_av_sigmaI/netI 0.0250
_diffrn_reflns_limit_h_max 16
_diffrn_reflns_limit_h_min -19
_diffrn_reflns_limit_k_max 10
_diffrn_reflns_limit_k_min -14
_diffrn_reflns_limit_l_max 24
_diffrn_reflns_limit_l_min -24
_diffrn_reflns_number 19117
_diffrn_reflns_theta_full 25.00
_diffrn_reflns_theta_max 25.00
_diffrn_reflns_theta_min 1.99
_diffrn_standards_number 0
_exptl_absorpt_coefficient_mu 0.093
_exptl_absorpt_correction_T_max 0.991
_exptl_absorpt_correction_T_min 0.968
_exptl_absorpt_correction_type multi-scan
_exptl_absorpt_process_details '(SADABS; Sheldrick, 1996)'
_exptl_crystal_colour colourless
_exptl_crystal_density_diffrn 1.301
_exptl_crystal_density_method 'not measured'
_exptl_crystal_description block
_exptl_crystal_F_000 1592
_exptl_crystal_size_max 0.35
_exptl_crystal_size_mid 0.24
_exptl_crystal_size_min 0.10
_refine_diff_density_max 0.148
_refine_diff_density_min -0.152
_refine_ls_extinction_method none
_refine_ls_goodness_of_fit_ref 0.951
_refine_ls_hydrogen_treatment constr
_refine_ls_matrix_type full
_refine_ls_number_parameters 506
_refine_ls_number_reflns 6752
_refine_ls_number_restraints 0
_refine_ls_restrained_S_all 0.951
_refine_ls_R_factor_all 0.0582
_refine_ls_R_factor_gt 0.0373
_refine_ls_shift/su_max 0.000
_refine_ls_shift/su_mean 0.000
_refine_ls_structure_factor_coef Fsqd
_refine_ls_weighting_details 'calc w=1/[\s^2^(Fo^2^)+(0.1000P)^2^+0.0008P] where P=(Fo^2^+2Fc^2^)/3'
_refine_ls_weighting_scheme calc
_refine_ls_wR_factor_gt 0.1197
_refine_ls_wR_factor_ref 0.1409
_reflns_number_gt 4823
_reflns_number_total 6752
_reflns_threshold_expression I>2\s(I)
_cod_data_source_file bi2074.cif
_cod_data_source_block I
_cod_original_sg_symbol_Hall '-P 2ybc '
_cod_original_sg_symbol_H-M 'P 21/c'
_cod_database_code 2210881
_cod_database_fobs_code 2210881

loop_
_symmetry_equiv_pos_as_xyz
'x, y, z'
'-x, y+1/2, -z+1/2'
'-x, -y, -z'
'x, -y-1/2, z-1/2'

loop_
_atom_site_type_symbol
_atom_site_label
_atom_site_fract_x
_atom_site_fract_y
_atom_site_fract_z
_atom_site_U_iso_or_equiv
_atom_site_adp_type
_atom_site_calc_flag
_atom_site_refinement_flags
_atom_site_occupancy
O O1 0.28140(6) 0.24714(9) 0.32175(5) 0.0496(3) Uani d . 1
O O2 0.55389(7) 0.20132(10) 0.44011(6) 0.0581(3) Uani d . 1
O O3 0.62314(7) 0.50418(11) 0.48969(6) 0.0610(3) Uani d . 1
O O4 0.69478(6) 0.74746(9) 0.39708(5) 0.0514(3) Uani d . 1
O O5 0.42663(7) 0.67133(10) 0.26801(7) 0.0663(4) Uani d . 1
O O6 0.32191(8) 0.90385(12) 0.25990(6) 0.0714(4) Uani d . 1
O O7 0.41038(7) 0.46395(10) 0.32471(6) 0.0560(3) Uani d . 1
H H45 0.3638 0.4455 0.3052 0.091(7) Uiso d R 1
H H46 0.4203 0.5287 0.3088 0.102(8) Uiso d R 1
O O8 0.59914(8) 0.14163(10) 0.61243(6) 0.0638(3) Uani d . 1
H H47 0.5511 0.1123 0.6052 0.090(8) Uiso d R 1
H H48 0.6137 0.1276 0.6527 0.100(8) Uiso d R 1
O O9 0.44777(9) 0.04066(14) 0.58538(10) 0.1196(7) Uani d . 1
H H49 0.3985 0.0616 0.5732 0.124(10) Uiso d R 1
H H50 0.4501 -0.0296 0.5771 0.152(12) Uiso d R 1
C C32 0.56442(9) 0.74966(14) 0.29125(8) 0.0484(4) Uani d . 1
H H32A 0.5671 0.8160 0.3194 0.058 Uiso calc R 1
H H32B 0.6048 0.7596 0.2583 0.058 Uiso calc R 1
N N1 0.25602(8) 0.42858(12) 0.24580(7) 0.0532(4) Uani d . 1
N N2 0.51170(8) 0.33723(11) 0.50732(7) 0.0521(3) Uani d . 1
H H41 0.4735 0.3849 0.5179 0.062(5) Uiso d R 1
N N3 0.58893(8) 0.34500(12) 0.54179(7) 0.0518(4) Uani d . 1
H H42 0.5998 0.2901 0.5696 0.060(5) Uiso d R 1
N N4 0.72237(8) 0.93744(12) 0.46583(7) 0.0530(3) Uani d . 1
N N5 0.46281(8) 0.82394(12) 0.21209(7) 0.0568(4) Uani d . 1
H H43 0.5007 0.8710 0.2005 0.066(6) Uiso d R 1
N N6 0.38689(8) 0.82746(12) 0.17590(7) 0.0525(4) Uani d . 1
H H44 0.3841 0.7902 0.1388 0.062(5) Uiso d R 1
C C1 0.20393(9) 0.25727(14) 0.29121(7) 0.0456(4) Uani d . 1
C C2 0.14009(10) 0.18308(17) 0.29735(9) 0.0629(5) Uani d . 1
H H2 0.1478 0.1202 0.3246 0.075 Uiso calc R 1
C C3 0.06211(12) 0.2014(2) 0.26233(11) 0.0788(6) Uani d . 1
H H3 0.0191 0.1501 0.2669 0.095 Uiso calc R 1
C C4 0.04874(11) 0.2921(2) 0.22230(10) 0.0735(6) Uani d . 1
H H4 -0.0028 0.3020 0.1992 0.088 Uiso calc R 1
C C5 0.11313(10) 0.37166(16) 0.21554(8) 0.0552(4) Uani d . 1
C C6 0.10404(12) 0.46932(18) 0.17544(9) 0.0670(5) Uani d . 1
H H6 0.0536 0.4836 0.1516 0.080 Uiso calc R 1
C C7 0.16812(13) 0.54149(18) 0.17172(9) 0.0718(5) Uani d . 1
H H7 0.1625 0.6061 0.1456 0.086 Uiso calc R 1
C C8 0.24343(12) 0.51783(17) 0.20775(9) 0.0664(5) Uani d . 1
H H8 0.2873 0.5683 0.2046 0.080 Uiso calc R 1
C C9 0.19149(9) 0.35467(14) 0.25013(7) 0.0459(4) Uani d . 1
C C10 0.29812(10) 0.14998(14) 0.36294(8) 0.0521(4) Uani d . 1
H H10A 0.2875 0.0814 0.3375 0.062 Uiso calc R 1
H H10B 0.2620 0.1503 0.3994 0.062 Uiso calc R 1
C C11 0.38798(10) 0.15362(13) 0.38916(8) 0.0511(4) Uani d . 1
H H11A 0.4232 0.1553 0.3522 0.061 Uiso calc R 1
H H11B 0.4008 0.0851 0.4141 0.061 Uiso calc R 1
C C12 0.40814(9) 0.25477(14) 0.43301(8) 0.0487(4) Uani d . 1
H H12A 0.3948 0.3231 0.4080 0.058 Uiso calc R 1
H H12B 0.3729 0.2528 0.4700 0.058 Uiso calc R 1
C C13 0.49763(9) 0.26047(13) 0.45944(7) 0.0434(4) Uani d . 1
C C14 0.64076(9) 0.43001(13) 0.53063(7) 0.0445(4) Uani d . 1
C C15 0.72259(9) 0.42936(13) 0.57062(7) 0.0447(4) Uani d . 1
C C16 0.74702(10) 0.34492(15) 0.61488(9) 0.0602(5) Uani d . 1
H H16 0.7110 0.2854 0.6221 0.072 Uiso calc R 1
C C17 0.82462(12) 0.34841(18) 0.64849(10) 0.0722(6) Uani d . 1
H H17 0.8405 0.2911 0.6781 0.087 Uiso calc R 1
C C18 0.87828(11) 0.4353(2) 0.63864(10) 0.0727(6) Uani d . 1
H H18 0.9312 0.4360 0.6603 0.087 Uiso calc R 1
C C19 0.85352(12) 0.52158(19) 0.59653(11) 0.0775(6) Uani d . 1
H H19 0.8890 0.5824 0.5909 0.093 Uiso calc R 1
C C20 0.77625(11) 0.51852(16) 0.56256(9) 0.0631(5) Uani d . 1
H H20 0.7601 0.5772 0.5339 0.076 Uiso calc R 1
C C21 0.77343(9) 0.76230(14) 0.42374(7) 0.0465(4) Uani d . 1
C C22 0.83802(10) 0.68895(16) 0.41717(9) 0.0583(5) Uani d . 1
H H22 0.8293 0.6233 0.3924 0.070 Uiso calc R 1
C C23 0.91745(11) 0.71174(19) 0.44755(10) 0.0701(5) Uani d . 1
H H23 0.9606 0.6607 0.4426 0.084 Uiso calc R 1
C C24 0.93266(11) 0.80664(19) 0.48404(10) 0.0701(5) Uani d . 1
H H24 0.9857 0.8201 0.5037 0.084 Uiso calc R 1
C C25 0.86755(11) 0.88503(16) 0.49202(9) 0.0584(5) Uani d . 1
C C26 0.87799(13) 0.98521(19) 0.52915(10) 0.0734(6) Uani d . 1
H H26 0.9295 1.0019 0.5508 0.088 Uiso calc R 1
C C27 0.81307(14) 1.05747(19) 0.53345(10) 0.0771(6) Uani d . 1
H H27 0.8195 1.1239 0.5578 0.092 Uiso calc R 1
C C28 0.73606(12) 1.03013(16) 0.50054(9) 0.0665(5) Uani d . 1
H H28 0.6921 1.0806 0.5035 0.080 Uiso calc R 1
C C29 0.78735(10) 0.86386(14) 0.46100(8) 0.0479(4) Uani d . 1
C C30 0.67837(10) 0.64735(13) 0.35794(8) 0.0511(4) Uani d . 1
H H30A 0.6903 0.5806 0.3847 0.061 Uiso calc R 1
H H30B 0.7139 0.6462 0.3211 0.061 Uiso calc R 1
C C31 0.58846(10) 0.64749(14) 0.33265(8) 0.0534(4) Uani d . 1
H H31A 0.5538 0.6446 0.3700 0.064 Uiso calc R 1
H H31B 0.5773 0.5800 0.3064 0.064 Uiso calc R 1
C C33 0.47893(9) 0.74231(13) 0.25689(8) 0.0461(4) Uani d . 1
C C34 0.31881(10) 0.86492(13) 0.20382(8) 0.0470(4) Uani d . 1
C C35 0.23854(9) 0.86070(13) 0.16226(8) 0.0448(4) Uani d . 1
C C36 0.23152(10) 0.82919(16) 0.09629(8) 0.0573(4) Uani d . 1
H H36 0.2787 0.8060 0.0758 0.069 Uiso calc R 1
C C37 0.15535(11) 0.83198(18) 0.06082(9) 0.0675(5) Uani d . 1
H H37 0.1514 0.8113 0.0164 0.081 Uiso calc R 1
C C38 0.08548(12) 0.86500(18) 0.09059(11) 0.0731(6) Uani d . 1
H H38 0.0342 0.8673 0.0664 0.088 Uiso calc R 1
C C39 0.09113(12) 0.8947(2) 0.15614(11) 0.0802(6) Uani d . 1
H H39 0.0435 0.9157 0.1767 0.096 Uiso calc R 1
C C40 0.16735(11) 0.89347(17) 0.19143(9) 0.0643(5) Uani d . 1
H H40 0.1709 0.9151 0.2357 0.077 Uiso calc R 1

loop_
_atom_site_aniso_label
_atom_site_aniso_U_11
_atom_site_aniso_U_22
_atom_site_aniso_U_33
_atom_site_aniso_U_12
_atom_site_aniso_U_13
_atom_site_aniso_U_23
O1 0.0397(6) 0.0510(7) 0.0567(7) -0.0069(5) -0.0053(5) 0.0051(5)
O2 0.0456(7) 0.0620(7) 0.0662(7) 0.0089(6) -0.0005(5) -0.0102(6)
O3 0.0580(7) 0.0580(7) 0.0662(8) 0.0094(6) -0.0014(6) 0.0137(6)
O4 0.0440(6) 0.0521(7) 0.0571(7) 0.0076(5) -0.0027(5) -0.0035(5)
O5 0.0493(7) 0.0567(8) 0.0914(9) -0.0117(6) -0.0055(6) 0.0175(7)
O6 0.0683(8) 0.0832(10) 0.0601(8) 0.0170(7) -0.0152(6) -0.0150(7)
O7 0.0454(7) 0.0466(7) 0.0752(8) -0.0007(5) -0.0010(6) 0.0014(6)
O8 0.0701(9) 0.0579(8) 0.0620(8) -0.0081(6) -0.0065(6) 0.0050(6)
O9 0.0611(10) 0.0722(11) 0.219(2) 0.0113(8) -0.0390(11) -0.0493(12)
C32 0.0429(9) 0.0467(9) 0.0550(9) 0.0005(7) -0.0006(7) 0.0014(7)
N1 0.0473(8) 0.0513(8) 0.0604(9) -0.0009(6) -0.0017(6) 0.0010(7)
N2 0.0406(8) 0.0531(8) 0.0607(8) 0.0064(6) -0.0104(6) -0.0102(7)
N3 0.0441(8) 0.0487(8) 0.0601(8) -0.0004(6) -0.0142(6) 0.0038(7)
N4 0.0551(8) 0.0477(8) 0.0562(8) 0.0015(6) 0.0037(6) 0.0017(7)
N5 0.0372(8) 0.0596(9) 0.0720(9) -0.0079(6) -0.0072(7) 0.0169(8)
N6 0.0380(8) 0.0620(9) 0.0566(9) -0.0012(6) -0.0043(6) 0.0032(7)
C1 0.0359(9) 0.0550(10) 0.0455(9) -0.0034(7) 0.0000(7) -0.0081(7)
C2 0.0515(11) 0.0714(12) 0.0647(11) -0.0159(9) -0.0032(8) 0.0026(9)
C3 0.0503(11) 0.1031(17) 0.0816(14) -0.0286(11) -0.0067(10) 0.0015(13)
C4 0.0429(10) 0.1028(17) 0.0727(13) -0.0044(10) -0.0117(9) -0.0086(12)
C5 0.0439(9) 0.0736(12) 0.0472(9) 0.0066(8) -0.0036(7) -0.0122(9)
C6 0.0593(12) 0.0823(14) 0.0570(11) 0.0211(10) -0.0138(9) -0.0087(10)
C7 0.0827(14) 0.0671(13) 0.0640(12) 0.0142(11) -0.0076(10) 0.0066(10)
C8 0.0657(12) 0.0588(12) 0.0737(12) 0.0007(9) -0.0027(10) 0.0082(10)
C9 0.0416(9) 0.0539(10) 0.0422(8) 0.0013(7) 0.0021(7) -0.0110(7)
C10 0.0509(10) 0.0429(9) 0.0611(10) -0.0070(7) -0.0048(8) 0.0025(8)
C11 0.0489(9) 0.0448(9) 0.0585(10) -0.0003(7) -0.0044(8) 0.0017(8)
C12 0.0426(9) 0.0498(9) 0.0529(9) -0.0008(7) -0.0038(7) 0.0001(7)
C13 0.0423(9) 0.0434(9) 0.0440(8) 0.0009(7) -0.0008(7) 0.0072(7)
C14 0.0443(9) 0.0434(9) 0.0460(9) 0.0079(7) 0.0037(7) -0.0052(7)
C15 0.0400(8) 0.0447(9) 0.0495(9) 0.0038(7) 0.0034(7) -0.0071(7)
C16 0.0481(10) 0.0582(11) 0.0720(12) -0.0031(8) -0.0114(8) 0.0049(9)
C17 0.0555(11) 0.0758(13) 0.0822(13) 0.0026(10) -0.0176(10) 0.0069(11)
C18 0.0447(10) 0.0932(16) 0.0782(13) -0.0024(10) -0.0107(9) -0.0159(12)
C19 0.0543(12) 0.0820(15) 0.0958(15) -0.0227(10) 0.0017(11) -0.0104(13)
C20 0.0574(11) 0.0595(11) 0.0723(12) -0.0049(9) 0.0032(9) 0.0036(9)
C21 0.0428(9) 0.0526(10) 0.0439(8) 0.0025(7) 0.0005(7) 0.0072(7)
C22 0.0515(10) 0.0618(11) 0.0608(11) 0.0121(8) -0.0020(8) 0.0033(9)
C23 0.0507(11) 0.0809(14) 0.0778(13) 0.0161(10) -0.0028(9) 0.0076(11)
C24 0.0444(10) 0.0838(15) 0.0799(13) -0.0020(10) -0.0117(9) 0.0165(12)
C25 0.0545(11) 0.0620(11) 0.0580(10) -0.0072(9) -0.0022(8) 0.0137(9)
C26 0.0701(13) 0.0741(14) 0.0737(13) -0.0205(11) -0.0112(10) 0.0075(11)
C27 0.0920(16) 0.0590(12) 0.0789(14) -0.0139(11) -0.0041(12) -0.0058(10)
C28 0.0754(13) 0.0509(11) 0.0736(12) 0.0008(9) 0.0073(10) -0.0005(9)
C29 0.0455(9) 0.0524(10) 0.0458(9) -0.0004(7) 0.0022(7) 0.0123(7)
C30 0.0542(10) 0.0420(9) 0.0563(10) 0.0060(7) -0.0022(8) 0.0011(7)
C31 0.0495(10) 0.0491(10) 0.0610(10) -0.0016(7) -0.0007(8) 0.0059(8)
C33 0.0412(9) 0.0412(9) 0.0558(9) 0.0001(7) 0.0029(7) -0.0008(7)
C34 0.0462(9) 0.0411(9) 0.0528(10) 0.0012(7) -0.0032(7) 0.0053(7)
C35 0.0429(9) 0.0407(8) 0.0503(9) -0.0009(6) 0.0012(7) 0.0066(7)
C36 0.0445(9) 0.0712(12) 0.0558(10) -0.0019(8) 0.0018(8) -0.0003(9)
C37 0.0561(12) 0.0871(14) 0.0576(11) -0.0091(10) -0.0096(9) -0.0021(10)
C38 0.0456(11) 0.0863(15) 0.0843(14) -0.0028(9) -0.0165(10) 0.0031(11)
C39 0.0449(11) 0.1087(18) 0.0871(15) 0.0133(11) 0.0059(10) 0.0006(13)
C40 0.0540(11) 0.0822(13) 0.0566(10) 0.0087(9) 0.0029(8) -0.0019(9)

loop_
_atom_type_symbol
_atom_type_description
_atom_type_scat_dispersion_real
_atom_type_scat_dispersion_imag
_atom_type_scat_source
C C 0.0033 0.0016 'International Tables Vol C Tables 4.2.6.8 and 6.1.1.4'
H H 0.0000 0.0000 'International Tables Vol C Tables 4.2.6.8 and 6.1.1.4'
N N 0.0061 0.0033 'International Tables Vol C Tables 4.2.6.8 and 6.1.1.4'
O O 0.0106 0.0060 'International Tables Vol C Tables 4.2.6.8 and 6.1.1.4'

loop_
_geom_angle_atom_site_label_1
_geom_angle_atom_site_label_2
_geom_angle_atom_site_label_3
_geom_angle
C1 O1 C10 117.74(11)
C21 O4 C30 117.26(12)
H45 O7 H46 103.8
H47 O8 H48 105.8
H49 O9 H50 106.3
C33 C32 C31 113.82(13)
C33 C32 H32A 108.8
C31 C32 H32A 108.8
C33 C32 H32B 108.8
C31 C32 H32B 108.8
H32A C32 H32B 107.7
C8 N1 C9 117.74(14)
C13 N2 N3 120.82(13)
C13 N2 H41 122.1
N3 N2 H41 117.1
C14 N3 N2 120.83(13)
C14 N3 H42 124.9
N2 N3 H42 114.3
C28 N4 C29 117.97(15)
C33 N5 N6 120.33(13)
C33 N5 H43 122.6
N6 N5 H43 116.5
C34 N6 N5 120.18(14)
C34 N6 H44 122.5
N5 N6 H44 115.8
O1 C1 C2 125.05(16)
O1 C1 C9 115.13(13)
C2 C1 C9 119.82(15)
C1 C2 C3 120.14(18)
C1 C2 H2 119.9
C3 C2 H2 119.9
C4 C3 C2 121.44(18)
C4 C3 H3 119.3
C2 C3 H3 119.3
C3 C4 C5 119.95(17)
C3 C4 H4 120.0
C5 C4 H4 120.0
C4 C5 C9 119.40(17)
C4 C5 C6 123.56(17)
C9 C5 C6 117.04(16)
C7 C6 C5 120.14(17)
C7 C6 H6 119.9
C5 C6 H6 119.9
C6 C7 C8 118.84(19)
C6 C7 H7 120.6
C8 C7 H7 120.6
N1 C8 C7 124.05(18)
N1 C8 H8 118.0
C7 C8 H8 118.0
N1 C9 C5 122.18(15)
N1 C9 C1 118.58(13)
C5 C9 C1 119.24(14)
O1 C10 C11 108.62(12)
O1 C10 H10A 110.0
C11 C10 H10A 110.0
O1 C10 H10B 110.0
C11 C10 H10B 110.0
H10A C10 H10B 108.3
C10 C11 C12 113.07(13)
C10 C11 H11A 109.0
C12 C11 H11A 109.0
C10 C11 H11B 109.0
C12 C11 H11B 109.0
H11A C11 H11B 107.8
C13 C12 C11 113.99(13)
C13 C12 H12A 108.8
C11 C12 H12A 108.8
C13 C12 H12B 108.8
C11 C12 H12B 108.8
H12A C12 H12B 107.6
O2 C13 N2 121.80(14)
O2 C13 C12 124.64(14)
N2 C13 C12 113.55(13)
O3 C14 N3 122.38(14)
O3 C14 C15 121.54(14)
N3 C14 C15 116.07(13)
C20 C15 C16 118.55(15)
C20 C15 C14 117.72(15)
C16 C15 C14 123.73(14)
C17 C16 C15 120.38(17)
C17 C16 H16 119.8
C15 C16 H16 119.8
C18 C17 C16 120.59(19)
C18 C17 H17 119.7
C16 C17 H17 119.7
C17 C18 C19 119.49(17)
C17 C18 H18 120.3
C19 C18 H18 120.3
C18 C19 C20 120.25(18)
C18 C19 H19 119.9
C20 C19 H19 119.9
C19 C20 C15 120.67(18)
C19 C20 H20 119.7
C15 C20 H20 119.7
O4 C21 C22 125.05(16)
O4 C21 C29 115.39(13)
C22 C21 C29 119.55(15)
C21 C22 C23 120.58(18)
C21 C22 H22 119.7
C23 C22 H22 119.7
C24 C23 C22 121.46(18)
C24 C23 H23 119.3
C22 C23 H23 119.3
C23 C24 C25 119.83(17)
C23 C24 H24 120.1
C25 C24 H24 120.1
C26 C25 C24 123.42(18)
C26 C25 C29 117.21(17)
C24 C25 C29 119.36(18)
C27 C26 C25 120.08(18)
C27 C26 H26 120.0
C25 C26 H26 120.0
C26 C27 C28 118.78(19)
C26 C27 H27 120.6
C28 C27 H27 120.6
N4 C28 C27 123.86(18)
N4 C28 H28 118.1
C27 C28 H28 118.1
N4 C29 C25 122.09(16)
N4 C29 C21 118.71(14)
C25 C29 C21 119.20(15)
O4 C30 C31 108.85(12)
O4 C30 H30A 109.9
C31 C30 H30A 109.9
O4 C30 H30B 109.9
C31 C30 H30B 109.9
H30A C30 H30B 108.3
C30 C31 C32 113.30(13)
C30 C31 H31A 108.9
C32 C31 H31A 108.9
C30 C31 H31B 108.9
C32 C31 H31B 108.9
H31A C31 H31B 107.7
O5 C33 N5 121.22(14)
O5 C33 C32 125.09(14)
N5 C33 C32 113.68(13)
O6 C34 N6 122.24(14)
O6 C34 C35 121.01(14)
N6 C34 C35 116.71(14)
C40 C35 C36 118.32(15)
C40 C35 C34 117.32(14)
C36 C35 C34 124.33(14)
C37 C36 C35 120.55(16)
C37 C36 H36 119.7
C35 C36 H36 119.7
C38 C37 C36 120.27(17)
C38 C37 H37 119.9
C36 C37 H37 119.9
C37 C38 C39 119.92(17)
C37 C38 H38 120.0
C39 C38 H38 120.0
C38 C39 C40 119.90(17)
C38 C39 H39 120.1
C40 C39 H39 120.1
C39 C40 C35 121.03(17)
C39 C40 H40 119.5
C35 C40 H40 119.5

loop_
_geom_bond_atom_site_label_1
_geom_bond_atom_site_label_2
_geom_bond_distance
O1 C1 1.3569(17)
O1 C10 1.4351(19)
O2 C13 1.2282(18)
O3 C14 1.2273(19)
O4 C21 1.3512(18)
O4 C30 1.4397(19)
O5 C33 1.2199(18)
O6 C34 1.2240(19)
O7 H45 0.850
O7 H46 0.850
O8 H47 0.850
O8 H48 0.850
O9 H49 0.850
O9 H50 0.850
C32 C33 1.499(2)
C32 C31 1.507(2)
C32 H32A 0.970
C32 H32B 0.970
N1 C8 1.315(2)
N1 C9 1.364(2)
N2 C13 1.337(2)
N2 N3 1.3847(17)
N2 H41 0.870
N3 C14 1.335(2)
N3 H42 0.870
N4 C28 1.313(2)
N4 C29 1.368(2)
N5 C33 1.339(2)
N5 N6 1.3801(17)
N5 H43 0.870
N6 C34 1.341(2)
N6 H44 0.870
C1 C2 1.362(2)
C1 C9 1.428(2)
C2 C3 1.414(3)
C2 H2 0.930
C3 C4 1.353(3)
C3 H3 0.930
C4 C5 1.413(3)
C4 H4 0.930
C5 C9 1.413(2)
C5 C6 1.414(3)
C6 C7 1.344(3)
C6 H6 0.930
C7 C8 1.398(2)
C7 H7 0.930
C8 H8 0.930
C10 C11 1.504(2)
C10 H10A 0.970
C10 H10B 0.970
C11 C12 1.512(2)
C11 H11A 0.970
C11 H11B 0.970
C12 C13 1.501(2)
C12 H12A 0.970
C12 H12B 0.970
C14 C15 1.496(2)
C15 C20 1.379(2)
C15 C16 1.381(2)
C16 C17 1.380(2)
C16 H16 0.930
C17 C18 1.365(3)
C17 H17 0.930
C18 C19 1.372(3)
C18 H18 0.930
C19 C20 1.378(2)
C19 H19 0.930
C20 H20 0.930
C21 C22 1.366(2)
C21 C29 1.429(2)
C22 C23 1.405(2)
C22 H22 0.930
C23 C24 1.357(3)
C23 H23 0.930
C24 C25 1.416(3)
C24 H24 0.930
C25 C26 1.408(3)
C25 C29 1.417(2)
C26 C27 1.356(3)
C26 H26 0.930
C27 C28 1.403(3)
C27 H27 0.930
C28 H28 0.930
C30 C31 1.499(2)
C30 H30A 0.970
C30 H30B 0.970
C31 H31A 0.970
C31 H31B 0.970
C34 C35 1.492(2)
C35 C40 1.379(2)
C35 C36 1.385(2)
C36 C37 1.376(2)
C36 H36 0.930
C37 C38 1.367(3)
C37 H37 0.930
C38 C39 1.371(3)
C38 H38 0.930
C39 C40 1.375(3)
C39 H39 0.930
C40 H40 0.930

loop_
_geom_hbond_atom_site_label_D
_geom_hbond_atom_site_label_H
_geom_hbond_atom_site_label_A
_geom_hbond_site_symmetry_A
_geom_hbond_distance_DH
_geom_hbond_distance_HA
_geom_hbond_distance_DA
_geom_hbond_angle_DHA
N2 H41 O3 3_666 0.87 2.03 2.8699(18) 161.4
N3 H42 O8 . 0.87 1.96 2.7987(18) 161.7
N5 H43 O7 2_655 0.87 1.90 2.7676(18) 175.4
N6 H44 O2 2_655 0.87 2.21 2.9941(19) 150.3
O7 H45 N1 . 0.85 2.05 2.8878(17) 168.2
O7 H46 O5 . 0.85 1.89 2.7293(17) 171.8
O8 H48 O6 3_666 0.85 2.02 2.8532(18) 165.2
O8 H47 O9 . 0.85 1.88 2.731(2) 176.2
O9 H50 O2 3_656 0.85 2.06 2.909(2) 175.3
O9 H49 N4 3_666 0.85 2.05 2.8684(19) 162.7

loop_
_geom_torsion_atom_site_label_1
_geom_torsion_atom_site_label_2
_geom_torsion_atom_site_label_3
_geom_torsion_atom_site_label_4
_geom_torsion
_geom_torsion_publ_flag
O1 C10 C11 C12 63.19(18) y
C10 C11 C12 C13 -179.68(13) y
C11 C12 C13 N2 -168.35(14) y
C12 C13 N2 N3 173.14(13) y
C13 N2 N3 C14 105.96(17) y
O4 C30 C31 C32 58.75(18) y
C30 C31 C32 C33 170.83(13) y
C31 C32 C33 N5 -169.85(14) y
C32 C33 N5 N6 179.26(14) y
C33 N5 N6 C34 76.4(2) y
C10 O1 C1 C2 1.0(2) ?
C10 O1 C1 C9 -179.07(13) ?
O1 C1 C2 C3 -179.09(16) ?
C9 C1 C2 C3 1.0(3) ?
C1 C2 C3 C4 -0.1(3) ?
C2 C3 C4 C5 -0.9(3) ?
C3 C4 C5 C9 0.9(3) ?
C3 C4 C5 C6 -179.18(19) ?
C4 C5 C6 C7 179.72(18) ?
C9 C5 C6 C7 -0.4(3) ?
C5 C6 C7 C8 0.3(3) ?
C9 N1 C8 C7 0.1(3) ?
C6 C7 C8 N1 -0.2(3) ?
C8 N1 C9 C5 -0.2(2) ?
C8 N1 C9 C1 -179.98(15) ?
C4 C5 C9 N1 -179.80(16) ?
C6 C5 C9 N1 0.3(2) ?
C4 C5 C9 C1 0.0(2) ?
C6 C5 C9 C1 -179.91(14) ?
O1 C1 C9 N1 -1.1(2) ?
C2 C1 C9 N1 178.86(15) ?
O1 C1 C9 C5 179.12(12) ?
C2 C1 C9 C5 -1.0(2) ?
C1 O1 C10 C11 177.63(12) ?
N3 N2 C13 O2 -6.7(2) ?
C11 C12 C13 O2 11.5(2) ?
N2 N3 C14 O3 -0.4(2) ?
N2 N3 C14 C15 -179.78(13) ?
O3 C14 C15 C20 3.4(2) ?
N3 C14 C15 C20 -177.20(15) ?
O3 C14 C15 C16 -176.67(16) ?
N3 C14 C15 C16 2.7(2) ?
C20 C15 C16 C17 -2.1(3) ?
C14 C15 C16 C17 177.97(16) ?
C15 C16 C17 C18 0.1(3) ?
C16 C17 C18 C19 2.1(3) ?
C17 C18 C19 C20 -2.4(3) ?
C18 C19 C20 C15 0.4(3) ?
C16 C15 C20 C19 1.8(3) ?
C14 C15 C20 C19 -178.22(16) ?
C30 O4 C21 C22 -1.0(2) ?
C30 O4 C21 C29 178.72(13) ?
O4 C21 C22 C23 -179.31(15) ?
C29 C21 C22 C23 1.0(3) ?
C21 C22 C23 C24 -0.1(3) ?
C22 C23 C24 C25 0.0(3) ?
C23 C24 C25 C26 179.82(19) ?
C23 C24 C25 C29 -0.7(3) ?
C24 C25 C26 C27 178.64(19) ?
C29 C25 C26 C27 -0.8(3) ?
C25 C26 C27 C28 0.2(3) ?
C29 N4 C28 C27 -0.7(3) ?
C26 C27 C28 N4 0.6(3) ?
C28 N4 C29 C25 0.0(2) ?
C28 N4 C29 C21 179.65(15) ?
C26 C25 C29 N4 0.7(2) ?
C24 C25 C29 N4 -178.74(16) ?
C26 C25 C29 C21 -178.93(15) ?
C24 C25 C29 C21 1.6(2) ?
O4 C21 C29 N4 -1.1(2) ?
C22 C21 C29 N4 178.60(15) ?
O4 C21 C29 C25 178.54(13) ?
C22 C21 C29 C25 -1.7(2) ?
C21 O4 C30 C31 -179.50(12) ?
N6 N5 C33 O5 -1.9(2) ?
C31 C32 C33 O5 11.4(2) ?
N5 N6 C34 O6 4.9(2) ?
N5 N6 C34 C35 -177.13(13) ?
O6 C34 C35 C40 -5.3(2) ?
N6 C34 C35 C40 176.74(15) ?
O6 C34 C35 C36 172.87(17) ?
N6 C34 C35 C36 -5.1(2) ?
C40 C35 C36 C37 0.7(3) ?
C34 C35 C36 C37 -177.38(16) ?
C35 C36 C37 C38 -0.6(3) ?
C36 C37 C38 C39 -0.4(3) ?
C37 C38 C39 C40 1.3(3) ?
C38 C39 C40 C35 -1.2(3) ?
C36 C35 C40 C39 0.1(3) ?
C34 C35 C40 C39 178.39(18) ?

loop_
_cod_related_entry_id
_cod_related_entry_database
_cod_related_entry_code
1 ChemSpider 30655083
